data_7056578
loop_
_publ_author_name
'Singh, Ajai kumar'
'Singh, Mahabir Pratap'
'Saleem, Fariha'
'Pal, Ram Sahay'

_publ_section_title
;
 Palladacycles having normal and spiro chelate rings designed from bi- and
 tridentate ligands with indole core: structure, synthesis and
 applications as catalysts
;
_journal_name_full 'New J. Chem.'
_journal_paper_doi 10.1039/C7NJ02116J
_journal_year 2017
_chemical_formula_moiety 'C13 H10 N2 S'
_chemical_formula_sum 'C13 H10 N2 S'
_chemical_formula_weight 226.29
_chemical_name_systematic
; 
 ? 
;
_space_group_IT_number 61
_symmetry_cell_setting orthorhombic
_symmetry_space_group_name_Hall '-P 2ac 2ab'
_symmetry_space_group_name_H-M 'P b c a'
_atom_sites_solution_hydrogens geom
_atom_sites_solution_primary direct
_atom_sites_solution_secondary difmap
_audit_block_doi 10.5517/ccdc.csd.cc1n5cz5
_audit_creation_method SHELXL-97
_audit_update_record
;
2016-12-26 deposited with the CCDC.
2017-09-01 downloaded from the CCDC.
;
_cell_angle_alpha 90.00
_cell_angle_beta 90.00
_cell_angle_gamma 90.00
_cell_formula_units_Z 8
_cell_length_a 8.1295(19)
_cell_length_b 15.338(4)
_cell_length_c 18.901(4)
_cell_measurement_reflns_used 2076
_cell_measurement_temperature 298(2)
_cell_measurement_theta_max 25.00
_cell_measurement_theta_min 2.66
_cell_volume 2356.8(10)
_computing_cell_refinement 'Bruker SMART'
_computing_data_collection 'Bruker SMART'
_computing_data_reduction 'Bruker SMART'
_computing_molecular_graphics 'Bruker SHELXTL'
_computing_publication_material 'Bruker SHELXTL'
_computing_structure_refinement 'SHELXL-97 (Sheldrick, 1997)'
_computing_structure_solution 'SHELXS-97 (Sheldrick, 1990)'
_diffrn_ambient_temperature 298(2)
_diffrn_measured_fraction_theta_full 0.999
_diffrn_measured_fraction_theta_max 0.999
_diffrn_measurement_device_type 'CCD area detector'
_diffrn_measurement_method 'phi and omega scans'
_diffrn_radiation_monochromator graphite
_diffrn_radiation_source 'fine-focus sealed tube'
_diffrn_radiation_type MoK\a
_diffrn_radiation_wavelength 0.71073
_diffrn_reflns_av_R_equivalents 0.0535
_diffrn_reflns_av_sigmaI/netI 0.0329
_diffrn_reflns_limit_h_max 9
_diffrn_reflns_limit_h_min -9
_diffrn_reflns_limit_k_max 18
_diffrn_reflns_limit_k_min -18
_diffrn_reflns_limit_l_max 22
_diffrn_reflns_limit_l_min -22
_diffrn_reflns_number 21062
_diffrn_reflns_theta_full 25.00
_diffrn_reflns_theta_max 25.00
_diffrn_reflns_theta_min 2.66
_exptl_absorpt_coefficient_mu 0.247
_exptl_absorpt_correction_T_max 0.935
_exptl_absorpt_correction_T_min 0.915
_exptl_absorpt_correction_type multi-scan
_exptl_absorpt_process_details '(SADABS; Sheldrick, 1996)'
_exptl_crystal_colour colourless
_exptl_crystal_density_diffrn 1.276
_exptl_crystal_density_meas 1.276
_exptl_crystal_density_method 'not measured'
_exptl_crystal_description block
_exptl_crystal_F_000 944.0
_exptl_crystal_size_max 0.35
_exptl_crystal_size_mid 0.31
_exptl_crystal_size_min 0.28
_refine_diff_density_max 0.293
_refine_diff_density_min -0.112
_refine_diff_density_rms 0.042
_refine_ls_extinction_method none
_refine_ls_goodness_of_fit_ref 0.950
_refine_ls_hydrogen_treatment mixed
_refine_ls_matrix_type full
_refine_ls_number_parameters 149
_refine_ls_number_reflns 2076
_refine_ls_number_restraints 0
_refine_ls_restrained_S_all 0.950
_refine_ls_R_factor_all 0.0636
_refine_ls_R_factor_gt 0.0453
_refine_ls_shift/su_max 0.132
_refine_ls_shift/su_mean 0.007
_refine_ls_structure_factor_coef Fsqd
_refine_ls_weighting_details 'calc w=1/[\s^2^(Fo^2^)+(0.0788P)^2^+0.5214P] where P=(Fo^2^+2Fc^2^)/3'
_refine_ls_weighting_scheme calc
_refine_ls_wR_factor_gt 0.1175
_refine_ls_wR_factor_ref 0.1299
_reflns_number_gt 1569
_reflns_number_total 2076
_reflns_threshold_expression >2sigma(I)
_cod_data_source_file c7nj02116j2.cif
_cod_data_source_block L3
_cod_original_cell_volume 2356.8(9)
_cod_original_sg_symbol_H-M Pbca
_cod_database_code 7056578

loop_
_symmetry_equiv_pos_as_xyz
'x, y, z'
'-x+1/2, -y, z+1/2'
'-x, y+1/2, -z+1/2'
'x+1/2, -y+1/2, -z'
'-x, -y, -z'
'x-1/2, y, -z-1/2'
'x, -y-1/2, z-1/2'
'-x-1/2, y-1/2, z'

loop_
_atom_site_label
_atom_site_type_symbol
_atom_site_fract_x
_atom_site_fract_y
_atom_site_fract_z
_atom_site_U_iso_or_equiv
_atom_site_adp_type
_atom_site_occupancy
_atom_site_symmetry_multiplicity
_atom_site_calc_flag
_atom_site_refinement_flags
S1 S 0.04025(8) 0.05171(4) 0.28232(4) 0.0684(3) Uani 1 1 d .
C6 C 0.0792(3) 0.16274(14) 0.29414(12) 0.0554(6) Uani 1 1 d .
C7 C 0.1652(2) 0.20421(13) 0.35119(11) 0.0534(5) Uani 1 1 d .
C1 C -0.1322(3) 0.02949(13) 0.33612(11) 0.0494(5) Uani 1 1 d .
C12 C 0.1856(3) 0.29178(13) 0.33099(13) 0.0562(6) Uani 1 1 d .
C13 C 0.0525(3) 0.22489(15) 0.24390(14) 0.0615(6) Uani 1 1 d .
H10 H -0.0007 0.2156 0.2010 0.074 Uiso 1 1 calc R
C5 C -0.3099(3) -0.07735(17) 0.36985(13) 0.0711(7) Uani 1 1 d .
H4 H -0.3444 -0.1351 0.3672 0.085 Uiso 1 1 calc R
C2 C -0.2122(3) 0.09052(15) 0.37755(12) 0.0599(6) Uani 1 1 d .
H1 H -0.1759 0.1480 0.3796 0.072 Uiso 1 1 calc R
C4 C -0.3966(3) -0.02161(19) 0.41189(14) 0.0806(8) Uani 1 1 d .
H3 H -0.4873 -0.0410 0.4375 0.097 Uiso 1 1 calc R
C3 C -0.3469(3) 0.06382(18) 0.41556(14) 0.0764(7) Uani 1 1 d .
H2 H -0.4040 0.1033 0.4436 0.092 Uiso 1 1 calc R
C8 C 0.2294(3) 0.17666(17) 0.41599(13) 0.0716(7) Uani 1 1 d .
H5 H 0.2155 0.1194 0.4311 0.086 Uiso 1 1 calc R
C10 C 0.3352(4) 0.3214(2) 0.43514(17) 0.0912(9) Uani 1 1 d .
H7 H 0.3949 0.3594 0.4636 0.109 Uiso 1 1 calc R
C9 C 0.3134(4) 0.2356(2) 0.45689(15) 0.0917(9) Uani 1 1 d .
H6 H 0.3566 0.2178 0.5001 0.110 Uiso 1 1 calc R
N1 N -0.1785(2) -0.05360(10) 0.33230(9) 0.0559(5) Uani 1 1 d .
N2 N 0.1152(3) 0.30218(13) 0.26578(12) 0.0654(6) Uani 1 1 d .
C11 C 0.2714(3) 0.35083(16) 0.37325(15) 0.0750(7) Uani 1 1 d .
H8 H 0.2845 0.4086 0.3595 0.090 Uiso 1 1 calc R
H9 H 0.115(4) 0.3451(18) 0.2404(14) 0.078(9) Uiso 1 1 d .

loop_
_atom_site_aniso_label
_atom_site_aniso_U_11
_atom_site_aniso_U_22
_atom_site_aniso_U_33
_atom_site_aniso_U_23
_atom_site_aniso_U_13
_atom_site_aniso_U_12
S1 0.0706(5) 0.0455(4) 0.0890(5) -0.0091(3) 0.0280(3) -0.0021(3)
C6 0.0504(12) 0.0428(12) 0.0730(15) 0.0038(10) 0.0103(11) 0.0015(9)
C7 0.0497(12) 0.0448(11) 0.0659(14) 0.0059(10) 0.0132(10) 0.0066(10)
C1 0.0538(12) 0.0433(11) 0.0510(12) 0.0002(9) -0.0025(9) -0.0011(9)
C12 0.0504(12) 0.0446(12) 0.0735(15) 0.0030(10) 0.0141(11) 0.0044(10)
C13 0.0560(14) 0.0564(14) 0.0721(15) 0.0062(12) 0.0012(11) 0.0066(11)
C5 0.0839(18) 0.0618(14) 0.0675(15) 0.0056(12) -0.0013(14) -0.0232(14)
C2 0.0640(14) 0.0509(13) 0.0649(14) -0.0105(10) 0.0067(12) -0.0024(11)
C4 0.0777(17) 0.097(2) 0.0669(16) -0.0022(15) 0.0190(14) -0.0264(16)
C3 0.0727(17) 0.0854(19) 0.0710(16) -0.0176(13) 0.0193(13) -0.0053(14)
C8 0.0791(17) 0.0690(15) 0.0668(15) 0.0090(13) 0.0092(14) 0.0080(13)
C10 0.086(2) 0.099(2) 0.089(2) -0.0285(18) 0.0020(17) -0.0073(18)
C9 0.100(2) 0.107(2) 0.0673(17) -0.0016(16) -0.0057(16) 0.0106(19)
N1 0.0654(12) 0.0436(10) 0.0587(11) 0.0007(8) -0.0007(9) -0.0062(8)
N2 0.0691(13) 0.0463(12) 0.0808(15) 0.0185(11) 0.0070(11) 0.0080(10)
C11 0.0699(16) 0.0540(14) 0.101(2) -0.0103(14) 0.0204(16) -0.0063(12)

loop_
_atom_type_symbol
_atom_type_description
_atom_type_scat_dispersion_real
_atom_type_scat_dispersion_imag
_atom_type_scat_source
C C 0.0033 0.0016 'International Tables Vol C Tables 4.2.6.8 and 6.1.1.4'
H H 0.0000 0.0000 'International Tables Vol C Tables 4.2.6.8 and 6.1.1.4'
N N 0.0061 0.0033 'International Tables Vol C Tables 4.2.6.8 and 6.1.1.4'
S S 0.1246 0.1234 'International Tables Vol C Tables 4.2.6.8 and 6.1.1.4'

loop_
_geom_angle_atom_site_label_1
_geom_angle_atom_site_label_2
_geom_angle_atom_site_label_3
_geom_angle
C6 S1 C1 104.98(10)
C13 C6 C7 106.9(2)
C13 C6 S1 124.35(19)
C7 C6 S1 128.09(17)
C8 C7 C12 118.9(2)
C8 C7 C6 135.0(2)
C12 C7 C6 106.08(19)
N1 C1 C2 123.1(2)
N1 C1 S1 112.22(15)
C2 C1 S1 124.69(17)
N2 C12 C11 130.5(2)
N2 C12 C7 107.9(2)
C11 C12 C7 121.6(2)
C6 C13 N2 109.8(2)
N1 C5 C4 123.6(2)
C3 C2 C1 118.0(2)
C5 C4 C3 118.4(2)
C2 C3 C4 119.6(2)
C9 C8 C7 118.7(2)
C11 C10 C9 121.4(3)
C8 C9 C10 121.4(3)
C1 N1 C5 117.3(2)
C13 N2 C12 109.3(2)
C10 C11 C12 117.9(2)

loop_
_geom_bond_atom_site_label_1
_geom_bond_atom_site_label_2
_geom_bond_distance
S1 C6 1.746(2)
S1 C1 1.765(2)
C6 C13 1.363(3)
C6 C7 1.434(3)
C7 C8 1.397(3)
C7 C12 1.406(3)
C1 N1 1.331(2)
C1 C2 1.383(3)
C12 N2 1.368(3)
C12 C11 1.395(3)
C13 N2 1.355(3)
C5 N1 1.333(3)
C5 C4 1.363(4)
C2 C3 1.372(3)
C4 C3 1.373(4)
C8 C9 1.372(4)
C10 C11 1.357(4)
C10 C9 1.390(4)
